data_4318586
loop_
_publ_author_name
'Hyungphil Chun'
'Eckhard Bill'
'Eberhard Bothe'
'Thomas Weyherm\"uller'
'Karl Wieghardt'

_publ_contact_author_address
;     Max-Planck-Institute of Radiation Chemistry
        Stiftstrasse 34-36
        D-45470 Muelheim an der Ruhr
        Germany
;
_publ_contact_author_email wieghardt@mpi-muelheim.mpg.de
_publ_contact_author_fax 49-208-306-3952
_publ_contact_author_name 'Dr. Karl Wieghardt'
_publ_contact_author_phone 49-208-306-3609
_publ_section_title
;
 Octahedral (cis-Cyclam)iron(III) Complexes with
 O,N-Coordinatedo-Iminosemiquinonate(1-) \p Radicals and
 o-Imidophenolate(2-) Anions
;
_journal_name_full 'Inorganic Chemistry'
_journal_page_first 5091
_journal_page_last 5099
_journal_paper_doi 10.1021/ic020329g
_journal_volume 41
_journal_year 2002
_chemical_formula_structural '[C24 H45 Fe N5 O]2+, (O6 S4)2-, 1.3 H2O'
_chemical_formula_sum 'C24 H47.6 Fe N5 O8.3 S4'
_chemical_formula_weight 723.16
_chemical_name_systematic
;
   ?
;
_space_group_IT_number 14
_symmetry_cell_setting monoclinic
_symmetry_space_group_name_Hall '-P 2ybc'
_symmetry_space_group_name_H-M 'P 1 21/c 1'
_atom_sites_solution_hydrogens geom
_atom_sites_solution_primary direct
_atom_sites_solution_secondary difmap
_audit_creation_method SHELXL
_cell_angle_alpha 90.00
_cell_angle_beta 100.37(1)
_cell_angle_gamma 90.00
_cell_formula_units_Z 4
_cell_length_a 11.2677(8)
_cell_length_b 12.7849(10)
_cell_length_c 24.173(2)
_cell_measurement_temperature 100(2)
_cell_volume 3425.4(5)
_computing_cell_refinement 'DENZO, Nonius Collect Software'
_computing_data_collection 'DENZO, Nonius Collect Software'
_computing_data_reduction 'DENZO, Nonius Collect Software'
_computing_structure_refinement 'SHELXL-93 (Sheldrick, 1993)'
_computing_structure_solution 'SHELXS-86 (Sheldrick, 1990)'
_diffrn_ambient_temperature 100(2)
_diffrn_measurement_device 'Nonius Kappa-CCD'
_diffrn_measurement_method '724 images at 0.5 deg. in \w and 10 sec.'
_diffrn_radiation_monochromator graphite
_diffrn_radiation_source 'fine-focus sealed tube'
_diffrn_radiation_type MoK\a
_diffrn_radiation_wavelength 0.71073
_diffrn_reflns_av_R_equivalents 0.0601
_diffrn_reflns_av_sigmaI/netI 0.0637
_diffrn_reflns_limit_h_max 15
_diffrn_reflns_limit_h_min -17
_diffrn_reflns_limit_k_max 17
_diffrn_reflns_limit_k_min -19
_diffrn_reflns_limit_l_max 36
_diffrn_reflns_limit_l_min -37
_diffrn_reflns_number 22982
_diffrn_reflns_theta_max 27.50
_diffrn_reflns_theta_min 4.10
_exptl_absorpt_coefficient_mu 0.735
_exptl_absorpt_correction_T_max 0.959
_exptl_absorpt_correction_T_min 0.844
_exptl_absorpt_correction_type 'MulScanAbs, Platon99 program suite, A.L. Spek'
_exptl_crystal_colour black
_exptl_crystal_density_diffrn 1.402
_exptl_crystal_description 'opaque block'
_exptl_crystal_F_000 1532
_exptl_crystal_size_max 0.25
_exptl_crystal_size_mid 0.15
_exptl_crystal_size_min 0.15
_refine_diff_density_max 0.350
_refine_diff_density_min -0.372
_refine_diff_density_rms 0.069
_refine_ls_extinction_method none
_refine_ls_goodness_of_fit_all 1.042
_refine_ls_goodness_of_fit_obs 1.099
_refine_ls_matrix_type full
_refine_ls_number_parameters 403
_refine_ls_number_reflns 7711
_refine_ls_number_restraints 0
_refine_ls_restrained_S_all 1.061
_refine_ls_restrained_S_obs 1.099
_refine_ls_R_factor_all 0.0772
_refine_ls_R_factor_obs 0.0462
_refine_ls_shift/esd_max 0.001
_refine_ls_shift/esd_mean 0.000
_refine_ls_structure_factor_coef Fsqd
_refine_ls_weighting_details 'w=1/[\s^2^(Fo^2^)+(0.0228P)^2^+3.5751P] where P=(Fo^2^+2Fc^2^)/3'
_refine_ls_weighting_scheme calc
_refine_ls_wR_factor_all 0.1006
_refine_ls_wR_factor_obs 0.0881
_reflns_number_observed 5661
_reflns_number_total 7781
_reflns_observed_criterion >2sigma(I)
_cod_data_source_file ic020329g_2.cif
_cod_data_source_block compound2a
_cod_depositor_comments
;
The following automatic conversions were performed:

'_symmetry_cell_setting' value 'Monoclinic' changed to 'monoclinic'
according to the built-in table from CIF Core dictionary named
'cif_core.dic' version 2.4.1 from 2010-06-29.

Automatic conversion script
Id: cif_fix_values 1646 2011-03-28 12:23:43Z adriana 

The following automatic conversions were performed:

'_refine_ls_weighting_scheme' value 'calc
w=1/[\s^2^(Fo^2^)+(0.0228P)^2^+3.5751P] where P=(Fo^2^+2Fc^2^)/3' was
changed to 'calc'. New tag '_refine_ls_weighting_details' was
created. The value of the new tag was set to
'w=1/[\s^2^(Fo^2^)+(0.0228P)^2^+3.5751P] where P=(Fo^2^+2Fc^2^)/3'.

Automatic conversion script
Id: cif_fix_values 3143 2015-03-26 13:38:13Z robertas 
;
_cod_original_formula_sum 'C24 H47.60 Fe N5 O8.30 S4'
_cod_database_code 4318586

loop_
_symmetry_equiv_pos_as_xyz
'x, y, z'
'-x, y+1/2, -z+1/2'
'-x, -y, -z'
'x, -y-1/2, z-1/2'

loop_
_atom_site_aniso_label
_atom_site_aniso_U_11
_atom_site_aniso_U_22
_atom_site_aniso_U_33
_atom_site_aniso_U_23
_atom_site_aniso_U_13
_atom_site_aniso_U_12
Fe1 0.0169(2) 0.0172(2) 0.0256(2) -0.0007(2) 0.00437(14) 0.00023(14)
N1 0.0175(11) 0.0205(12) 0.0298(12) -0.0015(10) 0.0021(9) -0.0008(9)
N4 0.0235(12) 0.0224(12) 0.0274(12) -0.0008(10) 0.0025(9) 0.0039(9)
N8 0.0192(11) 0.0172(11) 0.0299(12) -0.0006(10) 0.0064(9) 0.0002(9)
N11 0.0229(11) 0.0214(12) 0.0274(11) -0.0007(10) 0.0058(9) 0.0014(9)
C2 0.0241(14) 0.0217(14) 0.035(2) -0.0048(12) 0.0010(12) -0.0030(11)
C3 0.031(2) 0.025(2) 0.0294(14) -0.0036(12) 0.0020(12) 0.0038(12)
C5 0.038(2) 0.028(2) 0.0274(15) 0.0041(12) 0.0097(12) 0.0060(13)
C6 0.037(2) 0.024(2) 0.036(2) 0.0070(13) 0.0162(13) 0.0056(12)
C7 0.0214(14) 0.0230(15) 0.042(2) 0.0070(13) 0.0139(12) 0.0023(11)
C9 0.0208(13) 0.0256(15) 0.035(2) -0.0043(12) 0.0013(11) 0.0004(11)
C10 0.0215(14) 0.030(2) 0.0296(14) -0.0002(12) -0.0001(11) 0.0032(11)
C12 0.0274(15) 0.029(2) 0.0274(14) 0.0018(12) 0.0078(11) 0.0014(12)
C13 0.030(2) 0.027(2) 0.036(2) 0.0038(13) 0.0117(12) 0.0003(12)
C14 0.0239(14) 0.0205(14) 0.041(2) 0.0046(13) 0.0091(12) -0.0012(11)
O21 0.0177(9) 0.0165(9) 0.0295(10) -0.0016(8) 0.0059(7) 0.0019(7)
N22 0.0187(11) 0.0180(11) 0.0297(12) -0.0008(10) 0.0051(9) -0.0028(9)
C21 0.0210(13) 0.0191(13) 0.0207(12) -0.0002(11) 0.0031(10) 0.0008(10)
C22 0.0223(13) 0.0185(13) 0.0229(13) -0.0008(11) 0.0021(10) -0.0011(10)
C23 0.0171(13) 0.0245(14) 0.0328(15) 0.0000(12) 0.0047(11) -0.0015(11)
C24 0.0182(13) 0.0274(15) 0.0305(14) 0.0017(12) 0.0042(11) 0.0025(11)
C25 0.0266(14) 0.0188(14) 0.0288(14) 0.0013(11) 0.0028(11) 0.0006(11)
C26 0.0220(13) 0.0193(13) 0.0215(13) -0.0011(11) 0.0047(10) -0.0016(10)
C27 0.0227(14) 0.0198(14) 0.0291(14) -0.0029(11) 0.0051(11) -0.0001(11)
C28 0.0273(15) 0.0209(14) 0.043(2) -0.0002(13) 0.0083(12) -0.0017(12)
C29 0.0241(15) 0.0224(15) 0.044(2) -0.0035(13) 0.0010(12) -0.0073(11)
C30 0.040(2) 0.026(2) 0.039(2) 0.0002(13) 0.0159(13) -0.0054(13)
C31 0.0199(14) 0.027(2) 0.050(2) 0.0019(14) 0.0083(13) 0.0036(12)
C32 0.021(2) 0.034(2) 0.071(2) 0.003(2) 0.0121(15) 0.0028(13)
C33 0.035(2) 0.037(2) 0.068(2) -0.013(2) 0.022(2) 0.0005(14)
C34 0.026(2) 0.043(2) 0.071(2) 0.015(2) 0.003(2) 0.0088(14)
S41 0.0205(3) 0.0256(4) 0.0381(4) 0.0034(3) 0.0055(3) -0.0022(3)
S42 0.0219(4) 0.0280(4) 0.0578(5) 0.0102(4) 0.0097(3) 0.0025(3)
S43 0.0313(4) 0.0354(4) 0.0339(4) 0.0048(3) 0.0011(3) -0.0061(3)
S44 0.0212(3) 0.0212(3) 0.0355(4) 0.0034(3) 0.0082(3) 0.0002(3)
O45 0.0434(13) 0.0388(13) 0.0447(13) 0.0003(11) 0.0001(10) -0.0166(10)
O46 0.0285(11) 0.0383(13) 0.0534(13) 0.0042(11) 0.0193(10) 0.0025(9)
O47 0.0229(10) 0.0319(11) 0.0437(12) 0.0073(9) 0.0077(9) 0.0065(8)
O48 0.0303(11) 0.0230(11) 0.0381(11) 0.0017(9) 0.0066(8) 0.0027(8)
O49 0.0368(12) 0.0308(12) 0.0480(13) 0.0050(10) 0.0203(10) 0.0017(9)
O50 0.0210(10) 0.0257(11) 0.0428(11) 0.0063(9) 0.0032(8) 0.0018(8)
O60 0.0353(12) 0.0432(14) 0.0387(13) 0.0005(11) 0.0056(10) -0.0016(10)
O70 0.052(5) 0.063(6) 0.061(5) -0.004(5) -0.007(4) 0.011(4)

loop_
_atom_site_label
_atom_site_type_symbol
_atom_site_fract_x
_atom_site_fract_y
_atom_site_fract_z
_atom_site_U_iso_or_equiv
_atom_site_thermal_displace_type
_atom_site_occupancy
_atom_site_calc_flag
_atom_site_refinement_flags
_atom_site_disorder_group
Fe1 Fe 0.33511(3) 0.68152(3) 0.11509(2) 0.01983(10) Uani 1 d . .
N1 N 0.3149(2) 0.5252(2) 0.12337(9) 0.0229(5) Uani 1 d . .
H1 H 0.3923(2) 0.4975(2) 0.13159(9) 0.027 Uiso 1 calc R .
N4 N 0.3044(2) 0.6506(2) 0.03238(9) 0.0247(5) Uani 1 d . .
H4 H 0.2230(2) 0.6648(2) 0.02000(9) 0.030 Uiso 1 calc R .
N8 N 0.5172(2) 0.6790(2) 0.11404(9) 0.0219(5) Uani 1 d . .
H8 H 0.5401(2) 0.6099(2) 0.11015(9) 0.026 Uiso 1 calc R .
N11 N 0.3875(2) 0.6917(2) 0.19861(9) 0.0238(5) Uani 1 d . .
H11 H 0.3811(2) 0.7623(2) 0.20689(9) 0.029 Uiso 1 calc R .
C2 C 0.2593(2) 0.4821(2) 0.06773(11) 0.0275(6) Uani 1 d . .
H2A H 0.1712(2) 0.4951(2) 0.06035(11) 0.033 Uiso 1 calc R .
H2B H 0.2730(2) 0.4057(2) 0.06673(11) 0.033 Uiso 1 calc R .
C3 C 0.3175(3) 0.5360(2) 0.02433(11) 0.0288(6) Uani 1 d . .
H3A H 0.4038(3) 0.5168(2) 0.02920(11) 0.035 Uiso 1 calc R .
H3B H 0.2774(3) 0.5152(2) -0.01395(11) 0.035 Uiso 1 calc R .
C5 C 0.3693(3) 0.7125(2) -0.00484(11) 0.0307(6) Uani 1 d . .
H5A H 0.3473(3) 0.7872(2) -0.00274(11) 0.037 Uiso 1 calc R .
H5B H 0.3432(3) 0.6892(2) -0.04419(11) 0.037 Uiso 1 calc R .
C6 C 0.5050(3) 0.7017(2) 0.01093(12) 0.0309(7) Uani 1 d . .
H6A H 0.5265(3) 0.6269(2) 0.00871(12) 0.037 Uiso 1 calc R .
H6B H 0.5427(3) 0.7400(2) -0.01702(12) 0.037 Uiso 1 calc R .
C7 C 0.5574(2) 0.7418(2) 0.06875(12) 0.0277(6) Uani 1 d . .
H7A H 0.6465(2) 0.7398(2) 0.07394(12) 0.033 Uiso 1 calc R .
H7B H 0.5327(2) 0.8155(2) 0.07195(12) 0.033 Uiso 1 calc R .
C9 C 0.5798(2) 0.7175(2) 0.16989(11) 0.0278(6) Uani 1 d . .
H9A H 0.5738(2) 0.7946(2) 0.17179(11) 0.033 Uiso 1 calc R .
H9B H 0.6662(2) 0.6980(2) 0.17607(11) 0.033 Uiso 1 calc R .
C10 C 0.5190(2) 0.6675(2) 0.21398(11) 0.0275(6) Uani 1 d . .
H10A H 0.5320(2) 0.5909(2) 0.21474(11) 0.033 Uiso 1 calc R .
H10B H 0.5523(2) 0.6961(2) 0.25163(11) 0.033 Uiso 1 calc R .
C12 C 0.3135(2) 0.6362(2) 0.23507(11) 0.0274(6) Uani 1 d . .
H12A H 0.2302(2) 0.6641(2) 0.22711(11) 0.033 Uiso 1 calc R .
H12B H 0.3473(2) 0.6513(2) 0.27497(11) 0.033 Uiso 1 calc R .
C13 C 0.3093(3) 0.5186(2) 0.22634(12) 0.0301(6) Uani 1 d . .
H13A H 0.3927(3) 0.4909(2) 0.23418(12) 0.036 Uiso 1 calc R .
H13B H 0.2646(3) 0.4867(2) 0.25379(12) 0.036 Uiso 1 calc R .
C14 C 0.2502(2) 0.4857(2) 0.16769(12) 0.0280(6) Uani 1 d . .
H14A H 0.2470(2) 0.4083(2) 0.16588(12) 0.034 Uiso 1 calc R .
H14B H 0.1662(2) 0.5120(2) 0.16003(12) 0.034 Uiso 1 calc R .
O21 O 0.34541(14) 0.82913(13) 0.10601(7) 0.0210(4) Uani 1 d . .
N22 N 0.1752(2) 0.7133(2) 0.11885(9) 0.0221(5) Uani 1 d . .
H22 H 0.1181(26) 0.6726(23) 0.1213(11) 0.026 Uiso 1 d . .
C21 C 0.2471(2) 0.8799(2) 0.10974(10) 0.0204(5) Uani 1 d . .
C22 C 0.1470(2) 0.8148(2) 0.11698(10) 0.0215(5) Uani 1 d . .
C23 C 0.0337(2) 0.8602(2) 0.12162(11) 0.0248(6) Uani 1 d . .
H23 H -0.0325(2) 0.8171(2) 0.12637(11) 0.030 Uiso 1 calc R .
C24 C 0.0213(2) 0.9665(2) 0.11915(11) 0.0254(6) Uani 1 d . .
C25 C 0.1236(2) 1.0290(2) 0.11216(11) 0.0250(6) Uani 1 d . .
H25 H 0.1131(2) 1.1027(2) 0.11089(11) 0.030 Uiso 1 calc R .
C26 C 0.2349(2) 0.9911(2) 0.10719(10) 0.0208(5) Uani 1 d . .
C27 C 0.3424(2) 1.0611(2) 0.10171(11) 0.0238(6) Uani 1 d . .
C28 C 0.3118(2) 1.1772(2) 0.10618(12) 0.0301(6) Uani 1 d . .
H28A H 0.3829(5) 1.2196(2) 0.1032(8) 0.045 Uiso 1 calc R .
H28B H 0.2875(16) 1.1904(3) 0.1425(3) 0.045 Uiso 1 calc R .
H28C H 0.2455(11) 1.1958(4) 0.0757(5) 0.045 Uiso 1 calc R .
C29 C 0.4488(2) 1.0354(2) 0.14923(12) 0.0308(6) Uani 1 d . .
H29A H 0.5145(7) 1.0852(9) 0.1482(5) 0.046 Uiso 1 calc R .
H29B H 0.4773(11) 0.9643(6) 0.1441(5) 0.046 Uiso 1 calc R .
H29C H 0.4223(5) 1.0404(14) 0.18559(13) 0.046 Uiso 1 calc R .
C30 C 0.3804(3) 1.0417(2) 0.04451(12) 0.0337(7) Uani 1 d . .
H30A H 0.4558(9) 1.0791(12) 0.0432(3) 0.051 Uiso 1 calc R .
H30B H 0.3171(8) 1.0670(14) 0.01428(13) 0.051 Uiso 1 calc R .
H30C H 0.3927(17) 0.9666(3) 0.0397(4) 0.051 Uiso 1 calc R .
C31 C -0.0953(2) 1.0236(2) 0.12511(13) 0.0320(7) Uani 1 d . .
C32 C -0.1980(3) 0.9467(2) 0.1287(2) 0.0418(8) Uani 1 d . .
H32A H -0.1751(8) 0.9014(11) 0.1616(5) 0.063 Uiso 1 calc R .
H32B H -0.2135(13) 0.9038(11) 0.0946(4) 0.063 Uiso 1 calc R .
H32C H -0.2711(6) 0.9858(3) 0.1322(9) 0.063 Uiso 1 calc R .
C33 C -0.0719(3) 1.0905(3) 0.17903(15) 0.0452(8) Uani 1 d . .
H33A H -0.0477(19) 1.0450(3) 0.2118(2) 0.068 Uiso 1 calc R .
H33B H -0.1458(6) 1.1282(14) 0.1828(5) 0.068 Uiso 1 calc R .
H33C H -0.0074(14) 1.1409(12) 0.1768(4) 0.068 Uiso 1 calc R .
C34 C -0.1345(3) 1.0949(3) 0.0739(2) 0.0474(9) Uani 1 d . .
H34A H -0.1446(20) 1.0530(4) 0.0394(2) 0.071 Uiso 1 calc R .
H34B H -0.0728(10) 1.1485(11) 0.0728(5) 0.071 Uiso 1 calc R .
H34C H -0.2113(11) 1.1287(14) 0.0768(5) 0.071 Uiso 1 calc R .
S41 S 0.89088(6) 0.55822(6) 0.12260(3) 0.0280(2) Uani 1 d . .
S42 S 0.88723(6) 0.40481(6) 0.15551(4) 0.0356(2) Uani 1 d . .
S43 S 0.77658(7) 0.42004(6) 0.21232(3) 0.0341(2) Uani 1 d . .
S44 S 0.60801(6) 0.36620(5) 0.16733(3) 0.0256(2) Uani 1 d . .
O45 O 0.9583(2) 0.6225(2) 0.16606(9) 0.0433(6) Uani 1 d . .
O46 O 0.9581(2) 0.5369(2) 0.07728(9) 0.0386(5) Uani 1 d . .
O47 O 0.7682(2) 0.5902(2) 0.10315(8) 0.0326(5) Uani 1 d . .
O48 O 0.6296(2) 0.26677(15) 0.14309(8) 0.0304(4) Uani 1 d . .
O49 O 0.5439(2) 0.3617(2) 0.21460(9) 0.0369(5) Uani 1 d . .
O50 O 0.5601(2) 0.44474(15) 0.12564(8) 0.0301(4) Uani 1 d . .
O60 O 1.0405(2) 0.6546(2) -0.01197(10) 0.0392(5) Uani 1 d . .
H60A H 1.0409(34) 0.6072(31) -0.0366(16) 0.059 Uiso 1 d . .
H60B H 1.0154(34) 0.6319(31) 0.0154(16) 0.059 Uiso 1 d . .
O70 O -0.1351(7) 0.7774(7) 0.2480(4) 0.061(2) Uani 0.30 d P .

loop_
_atom_type_symbol
_atom_type_description
_atom_type_scat_dispersion_real
_atom_type_scat_dispersion_imag
_atom_type_scat_source
C C 0.0033 0.0016 'International Tables Vol C Tables 4.2.6.8 and 6.1.1.4'
H H 0.0000 0.0000 'International Tables Vol C Tables 4.2.6.8 and 6.1.1.4'
N N 0.0061 0.0033 'International Tables Vol C Tables 4.2.6.8 and 6.1.1.4'
O O 0.0106 0.0060 'International Tables Vol C Tables 4.2.6.8 and 6.1.1.4'
S S 0.1246 0.1234 'International Tables Vol C Tables 4.2.6.8 and 6.1.1.4'
Fe Fe 0.3463 0.8444 'International Tables Vol C Tables 4.2.6.8 and 6.1.1.4'

loop_
_geom_angle_atom_site_label_1
_geom_angle_atom_site_label_2
_geom_angle_atom_site_label_3
_geom_angle
_geom_angle_site_symmetry_1
_geom_angle_site_symmetry_3
_geom_angle_publ_flag
N22 Fe1 O21 82.48(9) . . ?
N22 Fe1 N11 92.81(9) . . ?
O21 Fe1 N11 92.23(8) . . ?
N22 Fe1 N4 95.54(9) . . ?
O21 Fe1 N4 94.79(8) . . ?
N11 Fe1 N4 169.72(9) . . ?
N22 Fe1 N1 94.78(9) . . ?
O21 Fe1 N1 177.05(8) . . ?
N11 Fe1 N1 88.99(9) . . ?
N4 Fe1 N1 84.36(9) . . ?
N22 Fe1 N8 168.11(9) . . ?
O21 Fe1 N8 86.12(8) . . ?
N11 Fe1 N8 84.23(8) . . ?
N4 Fe1 N8 88.75(9) . . ?
N1 Fe1 N8 96.68(8) . . ?
C2 N1 C14 110.2(2) . . ?
C2 N1 Fe1 108.3(2) . . ?
C14 N1 Fe1 119.0(2) . . ?
C5 N4 C3 112.0(2) . . ?
C5 N4 Fe1 118.9(2) . . ?
C3 N4 Fe1 108.7(2) . . ?
C9 N8 C7 109.3(2) . . ?
C9 N8 Fe1 107.10(15) . . ?
C7 N8 Fe1 115.8(2) . . ?
C10 N11 C12 112.8(2) . . ?
C10 N11 Fe1 109.7(2) . . ?
C12 N11 Fe1 117.9(2) . . ?
N1 C2 C3 107.3(2) . . ?
N4 C3 C2 107.1(2) . . ?
N4 C5 C6 112.6(2) . . ?
C7 C6 C5 114.3(2) . . ?
N8 C7 C6 112.2(2) . . ?
N8 C9 C10 107.4(2) . . ?
N11 C10 C9 107.0(2) . . ?
N11 C12 C13 113.2(2) . . ?
C14 C13 C12 113.8(2) . . ?
N1 C14 C13 113.0(2) . . ?
C21 O21 Fe1 114.6(2) . . ?
C22 N22 Fe1 115.9(2) . . ?
O21 C21 C26 124.7(2) . . ?
O21 C21 C22 114.6(2) . . ?
C26 C21 C22 120.7(2) . . ?
N22 C22 C23 127.2(2) . . ?
N22 C22 C21 112.3(2) . . ?
C23 C22 C21 120.5(2) . . ?
C24 C23 C22 119.2(2) . . ?
C23 C24 C25 118.7(2) . . ?
C23 C24 C31 123.5(2) . . ?
C25 C24 C31 117.7(2) . . ?
C26 C25 C24 125.5(2) . . ?
C25 C26 C21 115.5(2) . . ?
C25 C26 C27 123.5(2) . . ?
C21 C26 C27 121.0(2) . . ?
C26 C27 C28 111.7(2) . . ?
C26 C27 C29 109.4(2) . . ?
C28 C27 C29 108.0(2) . . ?
C26 C27 C30 109.6(2) . . ?
C28 C27 C30 108.8(2) . . ?
C29 C27 C30 109.3(2) . . ?
C24 C31 C32 111.6(2) . . ?
C24 C31 C34 109.5(2) . . ?
C32 C31 C34 108.4(2) . . ?
C24 C31 C33 109.0(2) . . ?
C32 C31 C33 108.9(3) . . ?
C34 C31 C33 109.4(3) . . ?
O47 S41 O45 115.24(13) . . ?
O47 S41 O46 113.87(12) . . ?
O45 S41 O46 112.12(13) . . ?
O47 S41 S42 107.68(9) . . ?
O45 S41 S42 107.33(10) . . ?
O46 S41 S42 98.98(9) . . ?
S43 S42 S41 102.80(4) . . ?
S42 S43 S44 102.97(4) . . ?
O48 S44 O50 113.35(12) . . ?
O48 S44 O49 115.34(12) . . ?
O50 S44 O49 113.29(12) . . ?
O48 S44 S43 107.08(9) . . ?
O50 S44 S43 108.46(8) . . ?
O49 S44 S43 97.73(9) . . ?

loop_
_geom_bond_atom_site_label_1
_geom_bond_atom_site_label_2
_geom_bond_distance
_geom_bond_site_symmetry_2
_geom_bond_publ_flag
Fe1 N22 1.865(2) . ?
Fe1 O21 1.906(2) . ?
Fe1 N11 2.003(2) . ?
Fe1 N4 2.006(2) . ?
Fe1 N1 2.026(2) . ?
Fe1 N8 2.057(2) . ?
N1 C2 1.484(3) . ?
N1 C14 1.488(3) . ?
N4 C5 1.486(3) . ?
N4 C3 1.489(3) . ?
N8 C9 1.489(3) . ?
N8 C7 1.492(3) . ?
N11 C10 1.493(3) . ?
N11 C12 1.496(3) . ?
C2 C3 1.501(4) . ?
C5 C6 1.514(4) . ?
C6 C7 1.506(4) . ?
C9 C10 1.509(4) . ?
C12 C13 1.519(4) . ?
C13 C14 1.513(4) . ?
O21 C21 1.301(3) . ?
N22 C22 1.334(3) . ?
C21 C26 1.429(4) . ?
C21 C22 1.438(3) . ?
C22 C23 1.426(3) . ?
C23 C24 1.365(4) . ?
C24 C25 1.437(4) . ?
C24 C31 1.533(4) . ?
C25 C26 1.370(4) . ?
C26 C27 1.530(3) . ?
C27 C28 1.532(4) . ?
C27 C29 1.539(4) . ?
C27 C30 1.540(4) . ?
C31 C32 1.533(4) . ?
C31 C34 1.536(4) . ?
C31 C33 1.542(4) . ?
S41 O47 1.438(2) . ?
S41 O45 1.438(2) . ?
S41 O46 1.465(2) . ?
S41 S42 2.1197(10) . ?
S42 S43 2.0236(11) . ?
S43 S44 2.1262(10) . ?
S44 O48 1.439(2) . ?
S44 O50 1.456(2) . ?
S44 O49 1.459(2) . ?
